data_7022250
loop_
_publ_author_name
'Sen, Tamal K.'
'Mukherjee, Arup'
'Modak, Arghya'
'Mandal, Swadhin K.'
'Koley, Debasis'

_publ_section_title
;
 Substitution effect on phenalenyl backbone in the rate of organozinc
 catalyzed ROP of cyclic esters.
;
_journal_issue 5
_journal_name_full 'Dalton transactions (Cambridge, England : 2003)'
_journal_page_first 1893
_journal_page_last 1904
_journal_paper_doi 10.1039/c2dt32152a
_journal_volume 42
_journal_year 2013
_chemical_formula_moiety 'C32 H28 N2 O2 Zn, C4 H8 O'
_chemical_formula_sum 'C36 H36 N2 O3 Zn'
_chemical_formula_weight 610.05
_chemical_name_systematic
;
?
;
_space_group_IT_number 5
_symmetry_cell_setting monoclinic
_symmetry_space_group_name_Hall 'C 2y'
_symmetry_space_group_name_H-M 'C 1 2 1'
_atom_sites_solution_hydrogens geom
_atom_sites_solution_primary direct
_atom_sites_solution_secondary difmap
_audit_creation_method SHELXL-97
_cell_angle_alpha 90.00
_cell_angle_beta 106.024(3)
_cell_angle_gamma 90.00
_cell_formula_units_Z 2
_cell_length_a 15.731(2)
_cell_length_b 8.6745(12)
_cell_length_c 11.5672(16)
_cell_measurement_reflns_used 3724
_cell_measurement_temperature 100(2)
_cell_measurement_theta_max 32.45
_cell_measurement_theta_min 2.69
_cell_volume 1517.1(4)
_computing_cell_refinement 'Bruker SMART'
_computing_data_collection 'Bruker SMART'
_computing_data_reduction 'Bruker SAINT'
_computing_molecular_graphics 'Bruker SHELXTL'
_computing_publication_material 'Bruker SHELXTL'
_computing_structure_refinement 'SHELXL-97 (Sheldrick, 1997)'
_computing_structure_solution 'SHELXS-97 (Sheldrick, 1990)'
_diffrn_ambient_temperature 100(2)
_diffrn_measured_fraction_theta_full 0.994
_diffrn_measured_fraction_theta_max 0.994
_diffrn_measurement_device_type 'CCD area detector'
_diffrn_measurement_method 'phi and omega scans'
_diffrn_radiation_monochromator graphite
_diffrn_radiation_source 'fine-focus sealed tube'
_diffrn_radiation_type MoK\a
_diffrn_radiation_wavelength 0.71073
_diffrn_reflns_av_R_equivalents 0.0276
_diffrn_reflns_av_sigmaI/netI 0.0482
_diffrn_reflns_limit_h_max 20
_diffrn_reflns_limit_h_min -14
_diffrn_reflns_limit_k_max 9
_diffrn_reflns_limit_k_min -11
_diffrn_reflns_limit_l_max 14
_diffrn_reflns_limit_l_min -14
_diffrn_reflns_number 6598
_diffrn_reflns_theta_full 26.99
_diffrn_reflns_theta_max 26.99
_diffrn_reflns_theta_min 1.83
_exptl_absorpt_coefficient_mu 0.844
_exptl_absorpt_correction_T_max 0.881
_exptl_absorpt_correction_T_min 0.776
_exptl_absorpt_correction_type multi-scan
_exptl_absorpt_process_details 'SADABS; BRUKER, 2008'
_exptl_crystal_colour yellow
_exptl_crystal_density_diffrn 1.335
_exptl_crystal_density_method 'not measured'
_exptl_crystal_description block
_exptl_crystal_F_000 640
_exptl_crystal_size_max 0.300
_exptl_crystal_size_mid 0.270
_exptl_crystal_size_min 0.150
_refine_diff_density_max 0.325
_refine_diff_density_min -0.233
_refine_diff_density_rms 0.050
_refine_ls_abs_structure_details 'Flack H D (1983), Acta Cryst. A39, 876-881'
_refine_ls_abs_structure_Flack 0.010(9)
_refine_ls_extinction_method none
_refine_ls_goodness_of_fit_ref 1.042
_refine_ls_hydrogen_treatment constr
_refine_ls_matrix_type full
_refine_ls_number_parameters 193
_refine_ls_number_reflns 2836
_refine_ls_number_restraints 1
_refine_ls_restrained_S_all 1.042
_refine_ls_R_factor_all 0.0265
_refine_ls_R_factor_gt 0.0253
_refine_ls_shift/su_max 0.001
_refine_ls_shift/su_mean 0.000
_refine_ls_structure_factor_coef Fsqd
_refine_ls_weighting_details 'calc w=1/[\s^2^(Fo^2^)+(0.0231P)^2^+0.0000P] where P=(Fo^2^+2Fc^2^)/3'
_refine_ls_weighting_scheme calc
_refine_ls_wR_factor_gt 0.0575
_refine_ls_wR_factor_ref 0.0581
_reflns_number_gt 2767
_reflns_number_total 2836
_reflns_threshold_expression >2sigma(I)
_cod_data_source_file c2dt32152a.txt
_cod_data_source_block complex2
_cod_depositor_comments
;
The following automatic conversions were performed:

'_symmetry_cell_setting' value 'Monoclinic' changed to 'monoclinic'
according to /home/saulius/struct/CIF-dictionaries/cif_core.dic
dictionary named 'cif_core.dic' version 2.4.2 from 2011-04-26.

Automatic conversion script
Id: cif_fix_values 1891 2012-01-12 08:04:46Z andrius 
;
_cod_original_sg_symbol_H-M C2
_cod_database_code 7022250

loop_
_symmetry_equiv_pos_as_xyz
'x, y, z'
'-x, y, -z'
'x+1/2, y+1/2, z'
'-x+1/2, y+1/2, -z'

loop_
_atom_site_label
_atom_site_type_symbol
_atom_site_fract_x
_atom_site_fract_y
_atom_site_fract_z
_atom_site_U_iso_or_equiv
_atom_site_adp_type
_atom_site_occupancy
_atom_site_symmetry_multiplicity
_atom_site_calc_flag
_atom_site_refinement_flags
Zn1 Zn 1.0000 0.26148(3) 0.5000 0.01663(9) Uani 1 2 d S
O1 O 0.98358(8) 0.38666(17) 0.62987(11) 0.0180(3) Uani 1 1 d .
O2 O 1.0000 0.7303(3) 1.0000 0.0292(6) Uani 1 2 d S
N1 N 0.88299(11) 0.1621(2) 0.46585(13) 0.0212(4) Uani 1 1 d .
C14 C 0.85452(15) 0.0770(3) 0.35005(17) 0.0293(5) Uani 1 1 d .
H14 H 0.8143 -0.0061 0.3582 0.035 Uiso 1 1 calc R
C15 C 0.93507(17) 0.0061(4) 0.3211(2) 0.0452(7) Uani 1 1 d .
H15A H 0.9733 0.0867 0.3082 0.068 Uiso 1 1 calc R
H15B H 0.9161 -0.0558 0.2498 0.068 Uiso 1 1 calc R
H15C H 0.9665 -0.0573 0.3871 0.068 Uiso 1 1 calc R
C16 C 0.80543(18) 0.1854(3) 0.25129(18) 0.0419(7) Uani 1 1 d .
H16A H 0.7557 0.2291 0.2725 0.063 Uiso 1 1 calc R
H16B H 0.7851 0.1294 0.1772 0.063 Uiso 1 1 calc R
H16C H 0.8444 0.2665 0.2416 0.063 Uiso 1 1 calc R
C13 C 0.82839(12) 0.1734(3) 0.53494(16) 0.0194(4) Uani 1 1 d .
C12 C 0.74136(15) 0.1035(3) 0.49882(19) 0.0297(5) Uani 1 1 d .
H12 H 0.7202 0.0672 0.4205 0.036 Uiso 1 1 calc R
C11 C 0.68994(14) 0.0890(3) 0.5738(2) 0.0302(5) Uani 1 1 d .
H11 H 0.6356 0.0394 0.5472 0.036 Uiso 1 1 calc R
C10 C 0.71726(13) 0.1486(3) 0.69399(18) 0.0221(4) Uani 1 1 d .
C1 C 0.79577(11) 0.2361(3) 0.72969(15) 0.0166(5) Uani 1 1 d .
C6 C 0.81615(12) 0.3086(2) 0.84368(16) 0.0188(5) Uani 1 1 d .
C5 C 0.89050(12) 0.4068(3) 0.87851(16) 0.0212(5) Uani 1 1 d .
H5 H 0.9039 0.4557 0.9529 0.025 Uiso 1 1 calc R
C4 C 0.94234(12) 0.4301(3) 0.80414(16) 0.0209(5) Uani 1 1 d .
H4 H 0.9897 0.4981 0.8278 0.025 Uiso 1 1 calc R
C3 C 0.92689(11) 0.3538(3) 0.68992(15) 0.0151(4) Uani 1 1 d .
C2 C 0.85305(10) 0.2544(4) 0.65113(13) 0.0156(3) Uani 1 1 d .
C7 C 0.76089(12) 0.2839(3) 0.92061(16) 0.0250(6) Uani 1 1 d .
H7 H 0.7753 0.3299 0.9962 0.030 Uiso 1 1 calc R
C8 C 0.68689(13) 0.1937(3) 0.88543(19) 0.0267(5) Uani 1 1 d .
H8 H 0.6521 0.1769 0.9374 0.032 Uiso 1 1 calc R
C9 C 0.66403(14) 0.1274(3) 0.77177(19) 0.0272(5) Uani 1 1 d .
H9 H 0.6129 0.0683 0.7471 0.033 Uiso 1 1 calc R
C18 C 0.9561(2) 0.9840(4) 0.9542(3) 0.0633(9) Uani 1 1 d .
H18A H 0.9538 1.0604 0.8921 0.076 Uiso 1 1 calc R
H18B H 0.9086 1.0035 0.9908 0.076 Uiso 1 1 calc R
C17 C 0.95117(16) 0.8238(3) 0.9047(2) 0.0389(7) Uani 1 1 d .
H17A H 0.8902 0.7894 0.8777 0.047 Uiso 1 1 calc R
H17B H 0.9766 0.8198 0.8373 0.047 Uiso 1 1 calc R

loop_
_atom_site_aniso_label
_atom_site_aniso_U_11
_atom_site_aniso_U_22
_atom_site_aniso_U_33
_atom_site_aniso_U_23
_atom_site_aniso_U_13
_atom_site_aniso_U_12
Zn1 0.01935(14) 0.01672(18) 0.01498(12) 0.000 0.00669(10) 0.000
O1 0.0175(6) 0.0202(9) 0.0184(6) -0.0030(6) 0.0084(5) -0.0056(6)
O2 0.0373(11) 0.0220(19) 0.0306(10) 0.000 0.0133(9) 0.000
N1 0.0270(9) 0.0214(11) 0.0157(7) -0.0040(7) 0.0064(7) -0.0066(8)
C14 0.0393(13) 0.0268(15) 0.0225(10) -0.0098(9) 0.0096(9) -0.0161(11)
C15 0.0587(17) 0.0423(19) 0.0405(13) -0.0254(13) 0.0238(13) -0.0152(14)
C16 0.0583(16) 0.0428(18) 0.0181(10) -0.0050(10) -0.0006(10) -0.0198(14)
C13 0.0209(10) 0.0170(12) 0.0185(8) 0.0023(8) 0.0024(7) -0.0036(9)
C12 0.0285(11) 0.0354(15) 0.0231(9) -0.0077(10) 0.0038(8) -0.0146(11)
C11 0.0211(10) 0.0303(15) 0.0364(11) -0.0026(11) 0.0031(9) -0.0136(10)
C10 0.0200(10) 0.0178(12) 0.0301(10) 0.0033(9) 0.0098(8) -0.0027(9)
C1 0.0155(8) 0.0147(16) 0.0196(7) 0.0038(9) 0.0048(6) 0.0041(8)
C6 0.0162(8) 0.0194(13) 0.0216(8) 0.0033(8) 0.0065(7) 0.0027(8)
C5 0.0220(10) 0.0257(13) 0.0169(9) -0.0047(8) 0.0071(8) -0.0007(9)
C4 0.0158(9) 0.0263(13) 0.0207(9) -0.0071(9) 0.0054(8) -0.0064(9)
C3 0.0138(8) 0.0165(11) 0.0145(8) 0.0015(8) 0.0032(7) 0.0012(8)
C2 0.0162(7) 0.0146(10) 0.0159(7) -0.0012(13) 0.0039(6) -0.0023(13)
C7 0.0282(9) 0.0276(18) 0.0236(8) 0.0044(11) 0.0147(7) 0.0043(11)
C8 0.0258(11) 0.0243(12) 0.0377(11) 0.0075(10) 0.0216(9) 0.0038(9)
C9 0.0202(10) 0.0235(14) 0.0416(12) 0.0068(10) 0.0147(9) -0.0029(9)
C18 0.082(2) 0.048(2) 0.0684(19) 0.0257(17) 0.0346(16) 0.0299(18)
C17 0.0340(12) 0.0457(19) 0.0337(12) 0.0047(11) 0.0036(10) -0.0039(11)

loop_
_atom_type_symbol
_atom_type_description
_atom_type_scat_dispersion_real
_atom_type_scat_dispersion_imag
_atom_type_scat_source
C C 0.0033 0.0016 'International Tables Vol C Tables 4.2.6.8 and 6.1.1.4'
H H 0.0000 0.0000 'International Tables Vol C Tables 4.2.6.8 and 6.1.1.4'
N N 0.0061 0.0033 'International Tables Vol C Tables 4.2.6.8 and 6.1.1.4'
O O 0.0106 0.0060 'International Tables Vol C Tables 4.2.6.8 and 6.1.1.4'
Zn Zn 0.2839 1.4301 'International Tables Vol C Tables 4.2.6.8 and 6.1.1.4'

loop_
_geom_angle_atom_site_label_1
_geom_angle_atom_site_label_2
_geom_angle_atom_site_label_3
_geom_angle
_geom_angle_site_symmetry_1
_geom_angle_site_symmetry_3
O1 Zn1 O1 111.44(8) . 2_756
O1 Zn1 N1 94.82(6) . .
O1 Zn1 N1 114.13(6) 2_756 .
O1 Zn1 N1 114.13(6) . 2_756
O1 Zn1 N1 94.82(6) 2_756 2_756
N1 Zn1 N1 128.12(11) . 2_756
C3 O1 Zn1 123.38(13) . .
C17 O2 C17 109.9(3) . 2_757
C13 N1 C14 119.67(17) . .
C13 N1 Zn1 124.74(14) . .
C14 N1 Zn1 115.48(12) . .
N1 C14 C16 109.6(2) . .
N1 C14 C15 109.63(18) . .
C16 C14 C15 111.45(19) . .
N1 C14 H14 108.7 . .
C16 C14 H14 108.7 . .
C15 C14 H14 108.7 . .
C14 C15 H15A 109.5 . .
C14 C15 H15B 109.5 . .
H15A C15 H15B 109.5 . .
C14 C15 H15C 109.5 . .
H15A C15 H15C 109.5 . .
H15B C15 H15C 109.5 . .
C14 C16 H16A 109.5 . .
C14 C16 H16B 109.5 . .
H16A C16 H16B 109.5 . .
C14 C16 H16C 109.5 . .
H16A C16 H16C 109.5 . .
H16B C16 H16C 109.5 . .
N1 C13 C12 120.77(18) . .
N1 C13 C2 122.28(17) . .
C12 C13 C2 116.95(16) . .
C11 C12 C13 122.8(2) . .
C11 C12 H12 118.6 . .
C13 C12 H12 118.6 . .
C12 C11 C10 121.3(2) . .
C12 C11 H11 119.4 . .
C10 C11 H11 119.4 . .
C9 C10 C1 120.88(19) . .
C9 C10 C11 120.2(2) . .
C1 C10 C11 118.81(16) . .
C10 C1 C6 117.81(14) . .
C10 C1 C2 121.28(18) . .
C6 C1 C2 120.90(19) . .
C5 C6 C1 119.36(15) . .
C5 C6 C7 120.90(18) . .
C1 C6 C7 119.73(18) . .
C4 C5 C6 120.36(18) . .
C4 C5 H5 119.8 . .
C6 C5 H5 119.8 . .
C5 C4 C3 122.45(19) . .
C5 C4 H4 118.8 . .
C3 C4 H4 118.8 . .
O1 C3 C2 125.87(16) . .
O1 C3 C4 114.95(17) . .
C2 C3 C4 119.17(15) . .
C3 C2 C1 117.64(18) . .
C3 C2 C13 124.51(14) . .
C1 C2 C13 117.80(19) . .
C8 C7 C6 121.14(19) . .
C8 C7 H7 119.4 . .
C6 C7 H7 119.4 . .
C7 C8 C9 119.69(16) . .
C7 C8 H8 120.2 . .
C9 C8 H8 120.2 . .
C8 C9 C10 120.6(2) . .
C8 C9 H9 119.7 . .
C10 C9 H9 119.7 . .
C18 C18 C17 102.21(19) 2_757 .
C18 C18 H18A 111.3 2_757 .
C17 C18 H18A 111.3 . .
C18 C18 H18B 111.3 2_757 .
C17 C18 H18B 111.3 . .
H18A C18 H18B 109.2 . .
O2 C17 C18 106.0(2) . .
O2 C17 H17A 110.5 . .
C18 C17 H17A 110.5 . .
O2 C17 H17B 110.5 . .
C18 C17 H17B 110.5 . .
H17A C17 H17B 108.7 . .

loop_
_geom_bond_atom_site_label_1
_geom_bond_atom_site_label_2
_geom_bond_distance
_geom_bond_site_symmetry_2
Zn1 O1 1.9279(13) .
Zn1 O1 1.9279(13) 2_756
Zn1 N1 1.9713(17) .
Zn1 N1 1.9713(17) 2_756
O1 C3 1.3043(19) .
O2 C17 1.412(3) .
O2 C17 1.412(3) 2_757
N1 C13 1.329(2) .
N1 C14 1.486(2) .
C14 C16 1.516(4) .
C14 C15 1.527(3) .
C14 H14 0.9800 .
C15 H15A 0.9600 .
C15 H15B 0.9600 .
C15 H15C 0.9600 .
C16 H16A 0.9600 .
C16 H16B 0.9600 .
C16 H16C 0.9600 .
C13 C12 1.449(3) .
C13 C2 1.470(3) .
C12 C11 1.346(3) .
C12 H12 0.9300 .
C11 C10 1.433(3) .
C11 H11 0.9300 .
C10 C9 1.400(2) .
C10 C1 1.411(3) .
C1 C6 1.415(3) .
C1 C2 1.454(2) .
C6 C5 1.413(3) .
C6 C7 1.421(2) .
C5 C4 1.354(2) .
C5 H5 0.9300 .
C4 C3 1.437(3) .
C4 H4 0.9300 .
C3 C2 1.416(3) .
C7 C8 1.368(3) .
C7 H7 0.9300 .
C8 C9 1.388(3) .
C8 H8 0.9300 .
C9 H9 0.9300 .
C18 C18 1.492(7) 2_757
C18 C17 1.497(5) .
C18 H18A 0.9700 .
C18 H18B 0.9700 .
C17 H17A 0.9700 .
C17 H17B 0.9700 .
